data_7049533
loop_
_publ_author_name
'Arnold, Polly L.'
'Puig-Urrea, Laura'
'Wells, Jordann A. L.'
'Yuan, Dan'
'Cruickshank, Faye L.'
'Young, Rowan D.'

_publ_section_title
;
 Applications of boroxide ligands in supporting small molecule activation
 by U(iii) and U(iv) complexes.
;
_journal_issue 15
_journal_name_full 'Dalton transactions (Cambridge, England : 2003)'
_journal_page_first 4894
_journal_page_last 4905
_journal_paper_doi 10.1039/c8dt05051a
_journal_volume 48
_journal_year 2019
_chemical_formula_moiety 'C54 H66 B3 O3 S2 U, C6 H6, C3'
_chemical_formula_sum 'C63 H72 B3 O3 S2 U'
_chemical_formula_weight 1211.78
_space_group_crystal_system triclinic
_space_group_IT_number 2
_space_group_name_Hall '-P 1'
_space_group_name_H-M_alt 'P -1'
_symmetry_space_group_name_Hall '-P 1'
_symmetry_space_group_name_H-M 'P -1'
_atom_sites_solution_hydrogens mixed
_atom_sites_solution_primary dual
_audit_creation_date 2018-12-05
_audit_creation_method
;
Olex2 1.2
(compiled 2018.05.29 svn.r3508 for OlexSys, GUI svn.r5506)
;
_audit_update_record
;
2018-12-21 deposited with the CCDC.    2019-02-28 downloaded from the CCDC.
;
_cell_angle_alpha 77.2060(10)
_cell_angle_beta 87.1260(10)
_cell_angle_gamma 84.9070(10)
_cell_formula_units_Z 2
_cell_length_a 12.3086(2)
_cell_length_b 14.3349(2)
_cell_length_c 21.6092(4)
_cell_measurement_reflns_used 18918
_cell_measurement_temperature 293(2)
_cell_measurement_theta_max 24.1830
_cell_measurement_theta_min 3.2990
_cell_volume 3701.62(11)
_computing_cell_refinement 'CrysAlisPro 1.171.38.46 (Rigaku OD, 2015)'
_computing_data_collection 'CrysAlisPro 1.171.38.46 (Rigaku OD, 2015)'
_computing_data_reduction 'CrysAlisPro 1.171.38.46 (Rigaku OD, 2015)'
_computing_molecular_graphics 'Olex2 (Dolomanov et al., 2009)'
_computing_publication_material 'Olex2 (Dolomanov et al., 2009)'
_computing_structure_refinement 'ShelXL (Sheldrick, 2015)'
_computing_structure_solution 'ShelXT (Sheldrick, 2015)'
_diffrn_ambient_temperature 170
_diffrn_detector 'CCD plate'
_diffrn_detector_area_resol_mean 16.1042
_diffrn_detector_type Eos
_diffrn_measured_fraction_theta_full 0.997
_diffrn_measured_fraction_theta_max 0.997
_diffrn_measurement_details
;
List of Runs (angles in degrees, time in seconds):

  # Type    Start    End  Width  t~exp~   \w     \q     \k     \f   Frames
#--------------------------------------------------------------------------
  1  \w    -59.00  22.00   0.75    5.00    --  -18.04 103.00  34.26  108
  2  \w    -25.00  20.00   0.75    5.00    --  -18.04 -99.00-120.00   60
  3  \w    -85.00  -1.00   0.75    5.00    --  -18.04 -57.00 -90.00  112
  4  \w     -7.00  86.00   0.75    5.00    --   19.60  77.00 -90.00  124
  5  \w    -48.00  36.00   0.75    5.00    --   19.60 -57.00   0.00  112
  6  \w      3.00  87.00   0.75    5.00    --   19.60  57.00 -90.00  112
  7  \w    -48.00  45.00   0.75    5.00    --   19.60 -77.00 150.00  124
  8  \w    -25.00  20.00   0.75    5.00    --  -18.04 -99.00 120.00   60
  9  \w    -67.00   8.75   0.75    5.00    --  -18.04 117.00-122.00  101
 10  \w    -85.00  -1.00   0.75    5.00    --  -18.04 -57.00   0.00  112
 11  \w     34.00  91.00   0.75    5.00    --   19.60 179.00 -60.00   76
 12  \w      3.00  87.00   0.75    5.00    --   19.60  57.00-180.00  112
 13  \w    -10.00  89.75   0.75    5.00    --   19.60  19.00 150.00  133
 14  \w    -25.00  10.25   0.75    5.00    --   19.60 -99.00-150.00   47
;
_diffrn_measurement_device 'four-circle diffractometer'
_diffrn_measurement_device_type 'Xcalibur, Eos'
_diffrn_measurement_method '\w scans'
_diffrn_orient_matrix_type 'CrysAlisPro convention (1999,Acta A55,543-557)'
_diffrn_orient_matrix_UB_11 -0.0085544000
_diffrn_orient_matrix_UB_12 0.0005694000
_diffrn_orient_matrix_UB_13 -0.0323028000
_diffrn_orient_matrix_UB_21 0.0078122000
_diffrn_orient_matrix_UB_22 0.0497172000
_diffrn_orient_matrix_UB_23 -0.0082083000
_diffrn_orient_matrix_UB_31 0.0567119000
_diffrn_orient_matrix_UB_32 -0.0109058000
_diffrn_orient_matrix_UB_33 -0.0048205000
_diffrn_radiation_monochromator graphite
_diffrn_radiation_probe x-ray
_diffrn_radiation_type MoK\a
_diffrn_radiation_wavelength 0.71073
_diffrn_reflns_av_R_equivalents 0.0766
_diffrn_reflns_av_unetI/netI 0.0632
_diffrn_reflns_Laue_measured_fraction_full 0.997
_diffrn_reflns_Laue_measured_fraction_max 0.997
_diffrn_reflns_limit_h_max 15
_diffrn_reflns_limit_h_min -15
_diffrn_reflns_limit_k_max 17
_diffrn_reflns_limit_k_min -17
_diffrn_reflns_limit_l_max 27
_diffrn_reflns_limit_l_min -27
_diffrn_reflns_number 78705
_diffrn_reflns_point_group_measured_fraction_full 0.997
_diffrn_reflns_point_group_measured_fraction_max 0.997
_diffrn_reflns_theta_full 25.242
_diffrn_reflns_theta_max 26.372
_diffrn_reflns_theta_min 2.924
_diffrn_source 'fine-focus sealed X-ray tube'
_diffrn_source_type 'Enhance (Mo) X-ray Source'
_exptl_absorpt_coefficient_mu 2.283
_exptl_absorpt_correction_T_max 0.814
_exptl_absorpt_correction_T_min 0.267
_exptl_absorpt_correction_type analytical
_exptl_absorpt_process_details
;
CrysAlisPro 1.171.38.46 (Rigaku Oxford Diffraction, 2015)
Analytical numeric absorption correction using a multifaceted crystal
            model based on expressions derived by R.C. Clark & J.S. Reid.
(Clark, R. C. & Reid, J. S. (1995). Acta Cryst. A51, 887-897)
Empirical absorption correction using spherical harmonics,
 implemented in SCALE3 ABSPACK scaling algorithm.
;
_exptl_crystal_colour 'translucent red'
_exptl_crystal_density_diffrn 1.087
_exptl_crystal_description plate
_exptl_crystal_F_000 1226
_exptl_crystal_size_max 0.377
_exptl_crystal_size_mid 0.267
_exptl_crystal_size_min 0.046
_refine_diff_density_max 2.258
_refine_diff_density_min -0.786
_refine_diff_density_rms 0.120
_refine_ls_extinction_method none
_refine_ls_goodness_of_fit_ref 1.032
_refine_ls_hydrogen_treatment mixed
_refine_ls_matrix_type full
_refine_ls_number_parameters 638
_refine_ls_number_reflns 15098
_refine_ls_number_restraints 0
_refine_ls_restrained_S_all 1.032
_refine_ls_R_factor_all 0.0561
_refine_ls_R_factor_gt 0.0442
_refine_ls_shift/su_max 0.002
_refine_ls_shift/su_mean 0.000
_refine_ls_structure_factor_coef Fsqd
_refine_ls_weighting_details 'w=1/[\s^2^(Fo^2^)+(0.0657P)^2^] where P=(Fo^2^+2Fc^2^)/3'
_refine_ls_weighting_scheme calc
_refine_ls_wR_factor_gt 0.1084
_refine_ls_wR_factor_ref 0.1141
_reflns_Friedel_coverage 0.000
_reflns_number_gt 12610
_reflns_number_total 15098
_reflns_threshold_expression 'I > 2\s(I)'
_cod_data_source_file c8dt05051a2.cif
_cod_data_source_block p18033
_cod_depositor_comments 'Adding full bibliography for 7049530--7049539.cif.'
_cod_database_code 7049533
_shelx_shelxl_version_number 2018/3
_chemical_oxdiff_formula 'C100 H200 B3 O3 S2 U2'
_shelx_space_group_comment
;
The symmetry employed for this shelxl refinement is uniquely defined
by the following loop, which should always be used as a source of
symmetry information in preference to the above space-group names.
They are only intended as comments.
;
_reflns_odcompleteness_completeness 99.86
_reflns_odcompleteness_iscentric 1
_reflns_odcompleteness_theta 26.32
_olex2_refinement_description
;
1. Fixed Uiso
 At 1.2 times of:
  All C(H) groups
 At 1.5 times of:
  All C(H,H,H) groups
2. Others
 Fixed Sof: C7S(0.5) C9S(0.5) C8S(0.5) C11S(0.5)
3.a Aromatic/amide H refined with riding coordinates:
 C115(H115), C232(H232), C335(H335), C333(H333), C113(H113), C344(H344),
 C124(H124), C223(H223), C3AA(H3AA), C122(H122), C225(H225), C342(H342),
 C4S(H4S), C3S(H3S), C2S(H2S), C1S(H1S)
3.b Idealised Me refined as rotating group:
 C235(H23A,H23B,H23C), C337(H33A,H33B,H33C), C346(H34A,H34B,H34C), C348(H34D,
 H34E,H34F), C227(H22A,H22B,H22C), C117(H11A,H11B,H11C), C339(H33D,H33E,H33F),
 C119(H11D,H11E,H11F), C234(H23D,H23E,H23F), C126(H12A,H12B,H12C), C229(H22D,
 H22E,H22F), C128(H12D,H12E,H12F), C118(H11G,H11H,H11I), C347(H34G,H34H,H34I),
 C338(H33G,H33H,H33I), C233(H23G,H23H,H23I), C228(H22G,H22H,H22I), C127(H12G,
 H12H,H12I)
;
_olex2_submission_special_instructions 'No special instructions were received'
_oxdiff_exptl_absorpt_empirical_details
;
Empirical correction (ABSPACK) includes:
- Absorption correction using spherical harmonics
- Frame scaling
;
_oxdiff_exptl_absorpt_empirical_full_max 1.266
_oxdiff_exptl_absorpt_empirical_full_min 0.626

loop_
_space_group_symop_operation_xyz
'x, y, z'
'-x, -y, -z'

loop_
_atom_site_label
_atom_site_type_symbol
_atom_site_fract_x
_atom_site_fract_y
_atom_site_fract_z
_atom_site_U_iso_or_equiv
_atom_site_adp_type
_atom_site_occupancy
_atom_site_site_symmetry_order
_atom_site_calc_flag
_atom_site_refinement_flags_posn
_atom_site_refinement_flags_occupancy
U1 U 0.56172(2) 0.49392(2) 0.58229(2) 0.02267(6) Uani 1 1 d . .
S1B S 0.63191(10) 0.57174(9) 0.46224(6) 0.0324(3) Uani 1 1 d . .
S2B S 0.63206(10) 0.42650(9) 0.47065(6) 0.0335(3) Uani 1 1 d . .
O3 O 0.5638(2) 0.6340(2) 0.59387(14) 0.0267(7) Uani 1 1 d . .
O1 O 0.7208(2) 0.4604(2) 0.61229(14) 0.0286(7) Uani 1 1 d . .
O2 O 0.4936(2) 0.4355(2) 0.67069(14) 0.0302(7) Uani 1 1 d . .
C111 C 0.8634(4) 0.3244(3) 0.6548(2) 0.0304(10) Uani 1 1 d . .
C331 C 0.6087(4) 0.7880(3) 0.5197(2) 0.0289(10) Uani 1 1 d . .
C1AA C 0.5790(4) 0.2255(3) 0.7013(2) 0.0319(11) Uani 1 1 d . .
C332 C 0.7147(4) 0.7701(3) 0.4950(2) 0.0312(11) Uani 1 1 d . .
C112 C 0.8756(4) 0.2680(3) 0.7165(2) 0.0313(11) Uani 1 1 d . .
C235 C 0.5827(4) 0.2616(3) 0.6307(2) 0.0347(11) Uani 1 1 d . .
H23A H 0.512989 0.292956 0.617215 0.052 Uiso 1 1 calc GR .
H23B H 0.599842 0.208663 0.610443 0.052 Uiso 1 1 calc GR .
H23C H 0.637694 0.306432 0.619123 0.052 Uiso 1 1 calc GR .
C340 C 0.5289(4) 0.7780(3) 0.6440(2) 0.0337(11) Uani 1 1 d . .
C230 C 0.5159(4) 0.2713(4) 0.7439(2) 0.0357(11) Uani 1 1 d . .
C120 C 0.8727(4) 0.5142(3) 0.6674(2) 0.0314(11) Uani 1 1 d . .
C336 C 0.5379(4) 0.8589(3) 0.4814(2) 0.0376(12) Uani 1 1 d . .
C116 C 0.8923(4) 0.2806(4) 0.6027(2) 0.0378(12) Uani 1 1 d . .
C125 C 0.8145(4) 0.5695(3) 0.7068(2) 0.0321(11) Uani 1 1 d . .
C115 C 0.9304(4) 0.1843(4) 0.6142(3) 0.0466(14) Uani 1 1 d . .
H115 H 0.948213 0.156204 0.579785 0.056 Uiso 1 1 calc R .
C337 C 0.7964(4) 0.6982(4) 0.5335(3) 0.0387(12) Uani 1 1 d . .
H33A H 0.854638 0.731195 0.544597 0.058 Uiso 1 1 calc GR .
H33B H 0.825562 0.653074 0.508923 0.058 Uiso 1 1 calc GR .
H33C H 0.761019 0.664686 0.571530 0.058 Uiso 1 1 calc GR .
C232 C 0.6430(4) 0.1399(4) 0.7236(3) 0.0410(13) Uani 1 1 d . .
H232 H 0.683418 0.110242 0.694775 0.049 Uiso 1 1 calc R .
C221 C 0.3380(4) 0.4050(4) 0.7501(2) 0.0354(11) Uani 1 1 d . .
C335 C 0.5747(5) 0.9071(4) 0.4223(3) 0.0469(14) Uani 1 1 d . .
H335 H 0.527199 0.952879 0.397670 0.056 Uiso 1 1 calc R .
C333 C 0.7471(5) 0.8210(4) 0.4356(3) 0.0438(13) Uani 1 1 d . .
H333 H 0.817371 0.808392 0.419993 0.053 Uiso 1 1 calc R .
B3 B 0.5669(4) 0.7301(4) 0.5864(3) 0.0295(12) Uani 1 1 d . .
C113 C 0.9165(4) 0.1730(4) 0.7247(3) 0.0409(13) Uani 1 1 d . .
H113 H 0.926917 0.137215 0.765777 0.049 Uiso 1 1 calc R .
C222 C 0.2424(4) 0.3617(4) 0.7416(2) 0.0398(12) Uani 1 1 d . .
C121 C 0.9798(4) 0.5345(3) 0.6484(2) 0.0360(12) Uani 1 1 d . .
C341 C 0.5929(4) 0.8405(4) 0.6648(3) 0.0379(12) Uani 1 1 d . .
C345 C 0.4282(4) 0.7577(4) 0.6774(3) 0.0413(13) Uani 1 1 d . .
C231 C 0.5149(4) 0.2252(4) 0.8094(2) 0.0442(13) Uani 1 1 d . .
C344 C 0.3979(5) 0.7991(4) 0.7289(3) 0.0511(15) Uani 1 1 d . .
H344 H 0.331463 0.786170 0.750113 0.061 Uiso 1 1 calc R .
C124 C 0.8631(5) 0.6427(4) 0.7240(3) 0.0453(14) Uani 1 1 d . .
H124 H 0.823780 0.678627 0.749786 0.054 Uiso 1 1 calc R .
C346 C 0.7002(5) 0.8680(4) 0.6321(3) 0.0514(15) Uani 1 1 d . .
H34A H 0.751063 0.812249 0.637232 0.077 Uiso 1 1 calc GR .
H34B H 0.728588 0.915464 0.650595 0.077 Uiso 1 1 calc GR .
H34C H 0.689148 0.893689 0.587758 0.077 Uiso 1 1 calc GR .
C226 C 0.3289(4) 0.4752(4) 0.7867(2) 0.0413(13) Uani 1 1 d . .
C348 C 0.3494(4) 0.6962(5) 0.6576(3) 0.0524(15) Uani 1 1 d . .
H34D H 0.330812 0.722056 0.614170 0.079 Uiso 1 1 calc GR .
H34E H 0.284567 0.695147 0.684211 0.079 Uiso 1 1 calc GR .
H34F H 0.382654 0.632016 0.661616 0.079 Uiso 1 1 calc GR .
C227 C 0.2471(5) 0.2867(4) 0.7016(3) 0.0521(15) Uani 1 1 d . .
H22A H 0.265419 0.315690 0.658332 0.078 Uiso 1 1 calc GR .
H22B H 0.177348 0.260895 0.703725 0.078 Uiso 1 1 calc GR .
H22C H 0.301630 0.236007 0.717490 0.078 Uiso 1 1 calc GR .
B1 B 0.8157(4) 0.4326(4) 0.6439(2) 0.0254(11) Uani 1 1 d . .
C117 C 0.8372(4) 0.3064(4) 0.7737(2) 0.0406(12) Uani 1 1 d . .
H11A H 0.860048 0.370007 0.769090 0.061 Uiso 1 1 calc GR .
H11B H 0.868007 0.265486 0.811041 0.061 Uiso 1 1 calc GR .
H11C H 0.759035 0.308490 0.777486 0.061 Uiso 1 1 calc GR .
C339 C 0.4223(4) 0.8786(4) 0.5042(3) 0.0497(15) Uani 1 1 d . .
H33D H 0.384540 0.821372 0.510124 0.075 Uiso 1 1 calc GR .
H33E H 0.385898 0.928573 0.473250 0.075 Uiso 1 1 calc GR .
H33F H 0.422714 0.898575 0.543782 0.075 Uiso 1 1 calc GR .
B2 B 0.4506(5) 0.3724(4) 0.7201(2) 0.0311(12) Uani 1 1 d . .
C119 C 0.8871(5) 0.3354(4) 0.5352(3) 0.0527(16) Uani 1 1 d . .
H11D H 0.853318 0.398722 0.533873 0.079 Uiso 1 1 calc GR .
H11E H 0.845150 0.302755 0.511580 0.079 Uiso 1 1 calc GR .
H11F H 0.959703 0.339707 0.516893 0.079 Uiso 1 1 calc GR .
C223 C 0.1448(4) 0.3869(4) 0.7701(3) 0.0453(14) Uani 1 1 d . .
H223 H 0.082896 0.358012 0.763538 0.054 Uiso 1 1 calc R .
C234 C 0.7221(5) 0.0087(4) 0.8122(3) 0.0583(17) Uani 1 1 d . .
H23D H 0.753943 -0.015531 0.776819 0.087 Uiso 1 1 calc GR .
H23E H 0.680624 -0.039204 0.838843 0.087 Uiso 1 1 calc GR .
H23F H 0.778870 0.024236 0.836159 0.087 Uiso 1 1 calc GR .
C10 C 0.6473(4) 0.0984(4) 0.7880(3) 0.0445(14) Uani 1 1 d . .
C3AA C 0.5821(5) 0.1404(4) 0.8292(3) 0.0481(14) Uani 1 1 d . .
H3AA H 0.582485 0.111435 0.872223 0.058 Uiso 1 1 calc R .
C224 C 0.1356(4) 0.4532(5) 0.8077(3) 0.0496(15) Uani 1 1 d . .
C114 C 0.9427(4) 0.1292(4) 0.6741(3) 0.0471(14) Uani 1 1 d . .
C126 C 1.0491(4) 0.4778(4) 0.6065(3) 0.0494(14) Uani 1 1 d . .
H12A H 1.060728 0.412020 0.628635 0.074 Uiso 1 1 calc GR .
H12B H 1.118225 0.504686 0.596442 0.074 Uiso 1 1 calc GR .
H12C H 1.011954 0.481009 0.567943 0.074 Uiso 1 1 calc GR .
C123 C 0.9684(5) 0.6645(4) 0.7043(3) 0.0516(15) Uani 1 1 d . .
C334 C 0.6774(5) 0.8901(4) 0.3989(3) 0.0470(14) Uani 1 1 d . .
C122 C 1.0249(5) 0.6096(4) 0.6673(3) 0.0513(15) Uani 1 1 d . .
H122 H 1.096196 0.622615 0.654203 0.062 Uiso 1 1 calc R .
C229 C 0.4274(5) 0.5227(5) 0.7979(3) 0.0542(15) Uani 1 1 d . .
H22D H 0.442120 0.507033 0.842388 0.081 Uiso 1 1 calc GR .
H22E H 0.414223 0.591041 0.783989 0.081 Uiso 1 1 calc GR .
H22F H 0.489128 0.500628 0.774545 0.081 Uiso 1 1 calc GR .
C343 C 0.4632(5) 0.8586(5) 0.7495(3) 0.0558(16) Uani 1 1 d . .
C225 C 0.2296(5) 0.4971(4) 0.8148(3) 0.0508(15) Uani 1 1 d . .
H225 H 0.225088 0.542952 0.839505 0.061 Uiso 1 1 calc R .
C128 C 0.7005(4) 0.5516(4) 0.7329(3) 0.0422(13) Uani 1 1 d . .
H12D H 0.648581 0.584190 0.702041 0.063 Uiso 1 1 calc GR .
H12E H 0.688314 0.575278 0.771061 0.063 Uiso 1 1 calc GR .
H12F H 0.691905 0.483951 0.742093 0.063 Uiso 1 1 calc GR .
C342 C 0.5595(5) 0.8802(4) 0.7158(3) 0.0512(15) Uani 1 1 d . .
H342 H 0.602870 0.922596 0.727839 0.061 Uiso 1 1 calc R .
C118 C 0.9811(6) 0.0237(4) 0.6866(4) 0.072(2) Uani 1 1 d . .
H11G H 0.927858 -0.011018 0.672138 0.107 Uiso 1 1 calc GR .
H11H H 0.990304 -0.000260 0.731329 0.107 Uiso 1 1 calc GR .
H11I H 1.049441 0.015335 0.664300 0.107 Uiso 1 1 calc GR .
C347 C 0.4293(7) 0.9007(6) 0.8066(3) 0.083(2) Uani 1 1 d . .
H34G H 0.351077 0.907781 0.810302 0.125 Uiso 1 1 calc GR .
H34H H 0.457614 0.962308 0.801382 0.125 Uiso 1 1 calc GR .
H34I H 0.457601 0.858628 0.844261 0.125 Uiso 1 1 calc GR .
C338 C 0.7155(7) 0.9445(5) 0.3356(3) 0.077(2) Uani 1 1 d . .
H33G H 0.670197 0.933939 0.303274 0.116 Uiso 1 1 calc GR .
H33H H 0.789739 0.922856 0.327268 0.116 Uiso 1 1 calc GR .
H33I H 0.711031 1.011794 0.335395 0.116 Uiso 1 1 calc GR .
C233 C 0.4453(6) 0.2613(5) 0.8589(3) 0.075(2) Uani 1 1 d . .
H23G H 0.463499 0.324583 0.860097 0.112 Uiso 1 1 calc GR .
H23H H 0.457656 0.219147 0.899494 0.112 Uiso 1 1 calc GR .
H23I H 0.369863 0.263435 0.848848 0.112 Uiso 1 1 calc GR .
C228 C 0.0292(5) 0.4775(5) 0.8405(3) 0.0656(19) Uani 1 1 d . .
H22G H -0.029940 0.478600 0.812901 0.098 Uiso 1 1 calc GR .
H22H H 0.030340 0.539349 0.850502 0.098 Uiso 1 1 calc GR .
H22I H 0.019299 0.429945 0.878878 0.098 Uiso 1 1 calc GR .
C127 C 1.0232(6) 0.7428(5) 0.7252(4) 0.080(2) Uani 1 1 d . .
H12G H 0.968805 0.784611 0.740996 0.120 Uiso 1 1 calc GR .
H12H H 1.062294 0.779047 0.689626 0.120 Uiso 1 1 calc GR .
H12I H 1.073174 0.714192 0.758054 0.120 Uiso 1 1 calc GR .
C4S C 0.0095(9) 0.0029(9) 0.8963(5) 0.126(4) Uiso 1 1 d . .
H4S H -0.028313 -0.052091 0.906178 0.151 Uiso 1 1 calc R .
C5S C -0.0275(9) 0.0696(9) 0.9198(5) 0.124(4) Uiso 1 1 d . .
C6S C 0.0293(12) 0.1559(10) 0.9072(6) 0.134(4) Uiso 1 1 d . .
C3S C 0.1132(12) -0.0005(11) 0.8516(6) 0.160(5) Uiso 1 1 d . .
H3S H 0.138370 -0.050330 0.832033 0.192 Uiso 1 1 calc R .
C2S C 0.1590(11) 0.0833(10) 0.8470(6) 0.146(4) Uiso 1 1 d . .
H2S H 0.224322 0.092875 0.823837 0.175 Uiso 1 1 calc R .
C1S C 0.1148(13) 0.1513(11) 0.8739(7) 0.162(5) Uiso 1 1 d . .
H1S H 0.153643 0.205669 0.866968 0.194 Uiso 1 1 calc R .
C10S C 0.0679(6) 1.0558(5) 0.4816(3) 0.0640(18) Uiso 1 1 d . .
C7S C 0.1206(7) 0.8979(6) 0.5528(4) 0.0268(19) Uiso 0.5 1 d . P
C9S C 0.0477(11) 0.9727(10) 0.5161(6) 0.060(3) Uiso 0.5 1 d . P
C8S C 0.1431(13) 0.9798(12) 0.5210(7) 0.077(4) Uiso 0.5 1 d . P
C11S C -0.0120(14) 1.1230(12) 0.4466(8) 0.086(5) Uiso 0.5 1 d . P
H5S H -0.111(3) 0.108(3) 0.9524(19) 0.021(11) Uiso 1 1 d . .
H6S H -0.025(3) 0.179(3) 0.9397(18) 0.007(9) Uiso 1 1 d . .

loop_
_atom_site_aniso_label
_atom_site_aniso_U_11
_atom_site_aniso_U_22
_atom_site_aniso_U_33
_atom_site_aniso_U_23
_atom_site_aniso_U_13
_atom_site_aniso_U_12
U1 0.02261(9) 0.01934(9) 0.02586(10) -0.00367(6) -0.00319(6) -0.00236(6)
S1B 0.0298(6) 0.0367(7) 0.0307(6) -0.0044(5) -0.0021(5) -0.0097(5)
S2B 0.0275(6) 0.0354(7) 0.0398(7) -0.0132(5) -0.0057(5) 0.0019(5)
O3 0.0252(16) 0.0202(16) 0.0355(18) -0.0083(13) -0.0013(13) -0.0010(12)
O1 0.0241(16) 0.0341(18) 0.0285(17) -0.0075(14) -0.0041(13) -0.0027(13)
O2 0.0326(17) 0.0303(18) 0.0267(17) -0.0017(14) 0.0013(14) -0.0099(14)
C111 0.020(2) 0.032(3) 0.039(3) -0.009(2) -0.005(2) 0.0003(19)
C331 0.031(2) 0.019(2) 0.038(3) -0.0083(19) -0.007(2) -0.0043(19)
C1AA 0.034(3) 0.025(2) 0.036(3) -0.002(2) -0.009(2) -0.012(2)
C332 0.028(2) 0.026(2) 0.042(3) -0.010(2) -0.001(2) -0.0085(19)
C112 0.024(2) 0.029(3) 0.038(3) 0.000(2) -0.005(2) -0.0033(19)
C235 0.039(3) 0.029(3) 0.037(3) -0.007(2) -0.005(2) -0.007(2)
C340 0.036(3) 0.025(2) 0.039(3) -0.006(2) -0.003(2) 0.006(2)
C230 0.032(3) 0.032(3) 0.040(3) 0.003(2) -0.006(2) -0.009(2)
C120 0.029(2) 0.029(3) 0.033(3) 0.001(2) -0.014(2) 0.002(2)
C336 0.050(3) 0.024(2) 0.041(3) -0.011(2) -0.017(2) 0.002(2)
C116 0.030(3) 0.041(3) 0.042(3) -0.013(2) -0.004(2) 0.010(2)
C125 0.035(3) 0.028(2) 0.033(3) -0.004(2) -0.009(2) -0.002(2)
C115 0.038(3) 0.046(3) 0.059(4) -0.023(3) -0.001(3) 0.010(3)
C337 0.031(3) 0.036(3) 0.048(3) -0.008(2) 0.000(2) -0.008(2)
C232 0.044(3) 0.029(3) 0.050(3) -0.003(2) -0.012(3) -0.011(2)
C221 0.039(3) 0.032(3) 0.032(3) 0.000(2) -0.001(2) -0.005(2)
C335 0.064(4) 0.025(3) 0.051(4) -0.005(2) -0.018(3) -0.001(3)
C333 0.047(3) 0.034(3) 0.053(3) -0.011(3) 0.002(3) -0.016(2)
B3 0.021(2) 0.029(3) 0.041(3) -0.011(2) -0.010(2) 0.001(2)
C113 0.041(3) 0.029(3) 0.049(3) -0.001(2) -0.005(2) 0.001(2)
C222 0.037(3) 0.043(3) 0.035(3) 0.002(2) 0.001(2) -0.006(2)
C121 0.033(3) 0.030(3) 0.042(3) 0.001(2) -0.008(2) -0.001(2)
C341 0.042(3) 0.027(3) 0.047(3) -0.010(2) -0.008(2) 0.000(2)
C345 0.043(3) 0.034(3) 0.048(3) -0.013(2) -0.001(3) 0.001(2)
C231 0.047(3) 0.048(3) 0.031(3) 0.007(2) 0.000(2) -0.010(3)
C344 0.055(4) 0.054(4) 0.046(3) -0.020(3) 0.005(3) 0.005(3)
C124 0.054(3) 0.035(3) 0.049(3) -0.015(3) -0.009(3) 0.002(3)
C346 0.062(4) 0.037(3) 0.060(4) -0.016(3) -0.018(3) -0.009(3)
C226 0.037(3) 0.049(3) 0.036(3) -0.005(2) 0.002(2) -0.006(2)
C348 0.033(3) 0.063(4) 0.068(4) -0.031(3) 0.008(3) -0.005(3)
C227 0.048(3) 0.056(4) 0.057(4) -0.019(3) 0.001(3) -0.015(3)
B1 0.024(2) 0.029(3) 0.022(3) -0.005(2) 0.002(2) 0.001(2)
C117 0.048(3) 0.034(3) 0.038(3) -0.004(2) -0.006(2) 0.000(2)
C339 0.044(3) 0.045(3) 0.056(4) -0.008(3) -0.015(3) 0.016(3)
B2 0.035(3) 0.038(3) 0.021(3) -0.002(2) -0.008(2) -0.011(2)
C119 0.052(3) 0.065(4) 0.041(3) -0.020(3) -0.001(3) 0.018(3)
C223 0.035(3) 0.060(4) 0.041(3) -0.009(3) -0.003(2) -0.007(3)
C234 0.066(4) 0.041(3) 0.061(4) 0.007(3) -0.023(3) 0.001(3)
C10 0.043(3) 0.034(3) 0.052(3) 0.006(3) -0.018(3) -0.008(2)
C3AA 0.057(4) 0.045(3) 0.032(3) 0.014(2) -0.007(3) -0.006(3)
C224 0.035(3) 0.063(4) 0.045(3) -0.005(3) -0.001(3) 0.007(3)
C114 0.035(3) 0.035(3) 0.071(4) -0.015(3) -0.001(3) 0.004(2)
C126 0.028(3) 0.053(4) 0.065(4) -0.006(3) 0.002(3) -0.009(3)
C123 0.063(4) 0.041(3) 0.054(4) -0.009(3) -0.011(3) -0.020(3)
C334 0.069(4) 0.031(3) 0.041(3) -0.003(2) 0.002(3) -0.015(3)
C122 0.036(3) 0.048(4) 0.068(4) -0.002(3) -0.009(3) -0.016(3)
C229 0.055(4) 0.063(4) 0.050(4) -0.024(3) 0.000(3) -0.008(3)
C343 0.068(4) 0.055(4) 0.047(4) -0.023(3) -0.003(3) 0.011(3)
C225 0.058(4) 0.055(4) 0.039(3) -0.015(3) -0.004(3) 0.006(3)
C128 0.041(3) 0.046(3) 0.045(3) -0.021(3) -0.001(2) -0.002(2)
C342 0.064(4) 0.045(3) 0.051(4) -0.023(3) -0.018(3) 0.000(3)
C118 0.078(5) 0.033(3) 0.100(6) -0.014(3) 0.009(4) 0.012(3)
C347 0.092(6) 0.098(6) 0.071(5) -0.049(5) -0.007(4) 0.010(5)
C338 0.108(6) 0.056(4) 0.058(4) 0.012(3) -0.001(4) -0.021(4)
C233 0.100(6) 0.082(5) 0.026(3) 0.014(3) 0.003(3) 0.021(4)
C228 0.045(4) 0.090(5) 0.059(4) -0.016(4) 0.008(3) 0.005(3)
C127 0.088(5) 0.063(5) 0.099(6) -0.022(4) -0.014(4) -0.037(4)

loop_
_atom_type_symbol
_atom_type_description
_atom_type_scat_dispersion_real
_atom_type_scat_dispersion_imag
_atom_type_scat_source
C C 0.0033 0.0016 'International Tables Vol C Tables 4.2.6.8 and 6.1.1.4'
H H 0.0000 0.0000 'International Tables Vol C Tables 4.2.6.8 and 6.1.1.4'
B B 0.0013 0.0007 'International Tables Vol C Tables 4.2.6.8 and 6.1.1.4'
O O 0.0106 0.0060 'International Tables Vol C Tables 4.2.6.8 and 6.1.1.4'
S S 0.1246 0.1234 'International Tables Vol C Tables 4.2.6.8 and 6.1.1.4'
U U -9.6767 9.6646 'International Tables Vol C Tables 4.2.6.8 and 6.1.1.4'

loop_
_exptl_crystal_face_index_h
_exptl_crystal_face_index_k
_exptl_crystal_face_index_l
_exptl_crystal_face_perp_dist
1 20 9 0.1334
-1 -20 -9 0.1334
-17 -2 2 0.1781
17 2 -2 0.1781
1 -1 29 0.0230
-1 1 -29 0.0230

loop_
_geom_angle_atom_site_label_1
_geom_angle_atom_site_label_2
_geom_angle_atom_site_label_3
_geom_angle
_geom_angle_site_symmetry_1
_geom_angle_site_symmetry_3
S1B U1 U1 48.40(3) . 2_666
S1B U1 U1 44.12(2) 2_666 2_666
S1B U1 S1B 92.52(3) . 2_666
S1B U1 S2B 79.53(4) . 2_666
S1B U1 S2B 43.02(4) . .
S2B U1 U1 47.14(3) 2_666 2_666
S2B U1 U1 44.63(2) . 2_666
S2B U1 S1B 74.33(3) . 2_666
S2B U1 S1B 42.31(4) 2_666 2_666
S2B U1 S2B 91.76(3) 2_666 .
O3 U1 U1 107.53(8) . 2_666
O3 U1 S1B 83.03(9) . .
O3 U1 S1B 121.02(8) . 2_666
O3 U1 S2B 125.90(9) . .
O3 U1 S2B 79.44(8) . 2_666
O1 U1 U1 130.58(8) . 2_666
O1 U1 S1B 91.62(9) . .
O1 U1 S1B 147.42(9) . 2_666
O1 U1 S2B 87.11(9) . .
O1 U1 S2B 168.02(9) . 2_666
O1 U1 O3 91.57(12) . .
O1 U1 O2 93.66(12) . .
O2 U1 U1 126.61(9) . 2_666
O2 U1 S1B 174.64(9) . .
O2 U1 S1B 82.52(9) . 2_666
O2 U1 S2B 95.38(9) . 2_666
O2 U1 S2B 136.33(9) . .
O2 U1 O3 97.75(12) . .
U1 S1B U1 87.48(3) . 2_666
S2B S1B U1 64.19(5) . 2_666
S2B S1B U1 72.19(5) . .
U1 S2B U1 88.24(3) 2_666 .
S1B S2B U1 73.50(5) . 2_666
S1B S2B U1 64.79(5) . .
B3 O3 U1 166.6(3) . .
B1 O1 U1 168.4(3) . .
B2 O2 U1 161.6(3) . .
C112 C111 C116 118.1(4) . .
C112 C111 B1 120.7(4) . .
C116 C111 B1 121.1(4) . .
C332 C331 C336 117.4(5) . .
C332 C331 B3 122.2(4) . .
C336 C331 B3 120.3(4) . .
C230 C1AA C235 124.2(4) . .
C232 C1AA C235 115.2(5) . .
C232 C1AA C230 120.6(5) . .
C331 C332 C337 120.8(4) . .
C333 C332 C331 120.3(4) . .
C333 C332 C337 118.8(4) . .
C111 C112 C117 121.1(4) . .
C113 C112 C111 119.6(5) . .
C113 C112 C117 119.1(4) . .
C1AA C235 H23A 109.5 . .
C1AA C235 H23B 109.5 . .
C1AA C235 H23C 109.5 . .
H23A C235 H23B 109.5 . .
H23A C235 H23C 109.5 . .
H23B C235 H23C 109.5 . .
C341 C340 B3 121.9(4) . .
C341 C340 C345 117.4(5) . .
C345 C340 B3 120.7(4) . .
C1AA C230 C231 117.9(4) . .
C1AA C230 B2 121.3(4) . .
C231 C230 B2 120.8(5) . .
C125 C120 B1 120.6(4) . .
C121 C120 C125 118.2(5) . .
C121 C120 B1 121.2(4) . .
C331 C336 C339 119.9(5) . .
C335 C336 C331 119.7(5) . .
C335 C336 C339 120.4(5) . .
C111 C116 C119 122.4(4) . .
C115 C116 C111 119.4(5) . .
C115 C116 C119 118.1(5) . .
C120 C125 C128 123.3(4) . .
C124 C125 C120 119.8(5) . .
C124 C125 C128 116.9(5) . .
C116 C115 H115 118.7 . .
C114 C115 C116 122.7(5) . .
C114 C115 H115 118.7 . .
C332 C337 H33A 109.5 . .
C332 C337 H33B 109.5 . .
C332 C337 H33C 109.5 . .
H33A C337 H33B 109.5 . .
H33A C337 H33C 109.5 . .
H33B C337 H33C 109.5 . .
C1AA C232 H232 119.4 . .
C10 C232 C1AA 121.3(5) . .
C10 C232 H232 119.4 . .
C222 C221 B2 120.0(5) . .
C226 C221 C222 118.0(5) . .
C226 C221 B2 122.1(5) . .
C336 C335 H335 118.7 . .
C334 C335 C336 122.7(5) . .
C334 C335 H335 118.7 . .
C332 C333 H333 119.2 . .
C334 C333 C332 121.7(5) . .
C334 C333 H333 119.2 . .
O3 B3 C331 117.3(4) . .
O3 B3 C340 118.9(4) . .
C331 B3 C340 123.8(4) . .
C112 C113 H113 118.7 . .
C112 C113 C114 122.6(5) . .
C114 C113 H113 118.7 . .
C221 C222 C227 120.2(5) . .
C223 C222 C221 120.2(5) . .
C223 C222 C227 119.7(5) . .
C120 C121 C126 121.7(5) . .
C120 C121 C122 119.5(5) . .
C122 C121 C126 118.7(5) . .
C340 C341 C346 121.6(5) . .
C342 C341 C340 121.1(5) . .
C342 C341 C346 117.3(5) . .
C340 C345 C348 122.5(5) . .
C344 C345 C340 119.5(5) . .
C344 C345 C348 117.9(5) . .
C230 C231 C233 123.7(5) . .
C3AA C231 C230 119.0(5) . .
C3AA C231 C233 117.4(5) . .
C345 C344 H344 118.9 . .
C343 C344 C345 122.2(6) . .
C343 C344 H344 118.9 . .
C125 C124 H124 118.9 . .
C125 C124 C123 122.3(5) . .
C123 C124 H124 118.9 . .
C341 C346 H34A 109.5 . .
C341 C346 H34B 109.5 . .
C341 C346 H34C 109.5 . .
H34A C346 H34B 109.5 . .
H34A C346 H34C 109.5 . .
H34B C346 H34C 109.5 . .
C221 C226 C229 120.4(5) . .
C225 C226 C221 119.6(5) . .
C225 C226 C229 119.9(5) . .
C345 C348 H34D 109.5 . .
C345 C348 H34E 109.5 . .
C345 C348 H34F 109.5 . .
H34D C348 H34E 109.5 . .
H34D C348 H34F 109.5 . .
H34E C348 H34F 109.5 . .
C222 C227 H22A 109.5 . .
C222 C227 H22B 109.5 . .
C222 C227 H22C 109.5 . .
H22A C227 H22B 109.5 . .
H22A C227 H22C 109.5 . .
H22B C227 H22C 109.5 . .
O1 B1 C111 119.4(4) . .
O1 B1 C120 116.7(4) . .
C111 B1 C120 123.8(4) . .
C112 C117 H11A 109.5 . .
C112 C117 H11B 109.5 . .
C112 C117 H11C 109.5 . .
H11A C117 H11B 109.5 . .
H11A C117 H11C 109.5 . .
H11B C117 H11C 109.5 . .
C336 C339 H33D 109.5 . .
C336 C339 H33E 109.5 . .
C336 C339 H33F 109.5 . .
H33D C339 H33E 109.5 . .
H33D C339 H33F 109.5 . .
H33E C339 H33F 109.5 . .
O2 B2 C230 118.3(4) . .
O2 B2 C221 117.3(4) . .
C221 B2 C230 124.4(4) . .
C116 C119 H11D 109.5 . .
C116 C119 H11E 109.5 . .
C116 C119 H11F 109.5 . .
H11D C119 H11E 109.5 . .
H11D C119 H11F 109.5 . .
H11E C119 H11F 109.5 . .
C222 C223 H223 118.8 . .
C224 C223 C222 122.4(5) . .
C224 C223 H223 118.8 . .
H23D C234 H23E 109.5 . .
H23D C234 H23F 109.5 . .
H23E C234 H23F 109.5 . .
C10 C234 H23D 109.5 . .
C10 C234 H23E 109.5 . .
C10 C234 H23F 109.5 . .
C232 C10 C234 121.0(5) . .
C3AA C10 C232 118.2(5) . .
C3AA C10 C234 120.8(5) . .
C231 C3AA H3AA 118.6 . .
C10 C3AA C231 122.8(5) . .
C10 C3AA H3AA 118.6 . .
C223 C224 C225 117.1(5) . .
C223 C224 C228 121.9(6) . .
C225 C224 C228 121.0(6) . .
C115 C114 C113 117.5(5) . .
C115 C114 C118 122.6(6) . .
C113 C114 C118 119.8(6) . .
C121 C126 H12A 109.5 . .
C121 C126 H12B 109.5 . .
C121 C126 H12C 109.5 . .
H12A C126 H12B 109.5 . .
H12A C126 H12C 109.5 . .
H12B C126 H12C 109.5 . .
C124 C123 C127 122.2(6) . .
C122 C123 C124 117.6(5) . .
C122 C123 C127 120.1(6) . .
C335 C334 C333 118.3(5) . .
C335 C334 C338 121.5(6) . .
C333 C334 C338 120.2(6) . .
C121 C122 H122 118.7 . .
C123 C122 C121 122.6(5) . .
C123 C122 H122 118.7 . .
C226 C229 H22D 109.5 . .
C226 C229 H22E 109.5 . .
C226 C229 H22F 109.5 . .
H22D C229 H22E 109.5 . .
H22D C229 H22F 109.5 . .
H22E C229 H22F 109.5 . .
C344 C343 C342 118.0(5) . .
C344 C343 C347 120.9(6) . .
C342 C343 C347 121.1(6) . .
C226 C225 C224 122.6(6) . .
C226 C225 H225 118.7 . .
C224 C225 H225 118.7 . .
C125 C128 H12D 109.5 . .
C125 C128 H12E 109.5 . .
C125 C128 H12F 109.5 . .
H12D C128 H12E 109.5 . .
H12D C128 H12F 109.5 . .
H12E C128 H12F 109.5 . .
C341 C342 C343 121.8(6) . .
C341 C342 H342 119.1 . .
C343 C342 H342 119.1 . .
C114 C118 H11G 109.5 . .
C114 C118 H11H 109.5 . .
C114 C118 H11I 109.5 . .
H11G C118 H11H 109.5 . .
H11G C118 H11I 109.5 . .
H11H C118 H11I 109.5 . .
C343 C347 H34G 109.5 . .
C343 C347 H34H 109.5 . .
C343 C347 H34I 109.5 . .
H34G C347 H34H 109.5 . .
H34G C347 H34I 109.5 . .
H34H C347 H34I 109.5 . .
C334 C338 H33G 109.5 . .
C334 C338 H33H 109.5 . .
C334 C338 H33I 109.5 . .
H33G C338 H33H 109.5 . .
H33G C338 H33I 109.5 . .
H33H C338 H33I 109.5 . .
C231 C233 H23G 109.5 . .
C231 C233 H23H 109.5 . .
C231 C233 H23I 109.5 . .
H23G C233 H23H 109.5 . .
H23G C233 H23I 109.5 . .
H23H C233 H23I 109.5 . .
C224 C228 H22G 109.5 . .
C224 C228 H22H 109.5 . .
C224 C228 H22I 109.5 . .
H22G C228 H22H 109.5 . .
H22G C228 H22I 109.5 . .
H22H C228 H22I 109.5 . .
C123 C127 H12G 109.5 . .
C123 C127 H12H 109.5 . .
C123 C127 H12I 109.5 . .
H12G C127 H12H 109.5 . .
H12G C127 H12I 109.5 . .
H12H C127 H12I 109.5 . .
C5S C4S H4S 116.3 . .
C5S C4S C3S 127.5(13) . .
C3S C4S H4S 116.3 . .
C4S C5S C6S 118.6(13) . .
C4S C5S H5S 148(2) . .
C6S C5S H5S 93(2) . .
C5S C6S H6S 87(2) . .
C1S C6S C5S 113.8(14) . .
C1S C6S H6S 158(3) . .
C4S C3S H3S 126.8 . .
C2S C3S C4S 106.4(13) . .
C2S C3S H3S 126.8 . .
C3S C2S H2S 118.7 . .
C1S C2S C3S 122.5(16) . .
C1S C2S H2S 118.7 . .
C6S C1S C2S 131.1(17) . .
C6S C1S H1S 114.5 . .
C2S C1S H1S 114.5 . .
C9S C10S C9S 62.6(10) . 2_576
C9S C10S C8S 50.1(8) . .
C9S C10S C11S 124.6(11) . .
C8S C10S C9S 112.6(10) . 2_576
C11S C10S C9S 62.1(9) . 2_576
C11S C10S C8S 174.6(11) . .
C8S C7S C9S 51.8(9) . .
C8S C7S C11S 116.3(12) . 2_576
C11S C7S C9S 64.5(9) 2_576 .
C10S C9S C10S 117.5(10) . 2_576
C10S C9S C7S 130.2(12) . .
C10S C9S C9S 65.9(10) . 2_576
C10S C9S C11S 56.4(8) 2_576 2_576
C10S C9S C11S 173.8(13) . 2_576
C7S C9S C10S 112.4(11) . 2_576
C7S C9S C9S 163.9(17) . 2_576
C7S C9S C11S 56.0(9) . 2_576
C9S C9S C10S 51.6(9) 2_576 2_576
C9S C9S C11S 108.0(15) 2_576 2_576
C8S C9S C10S 168.6(15) . 2_576
C8S C9S C10S 74.0(12) . .
C8S C9S C7S 56.2(10) . .
C8S C9S C9S 139.8(19) . 2_576
C8S C9S C11S 112.2(14) . 2_576
C7S C8S C10S 127.9(13) . .
C9S C8S C10S 56.0(10) . .
C9S C8S C7S 72.0(12) . .
C10S C11S C9S 61.5(9) . 2_576
C7S C11S C10S 121.1(13) 2_576 .
C7S C11S C9S 59.6(9) 2_576 2_576

loop_
_geom_bond_atom_site_label_1
_geom_bond_atom_site_label_2
_geom_bond_distance
_geom_bond_site_symmetry_2
U1 U1 3.8998(3) 2_666
U1 S1B 2.9192(12) 2_666
U1 S1B 2.7175(12) .
U1 S2B 2.8598(12) .
U1 S2B 2.7408(12) 2_666
U1 O3 2.081(3) .
U1 O1 2.075(3) .
U1 O2 2.076(3) .
S1B S2B 2.0492(18) .
O3 B3 1.354(6) .
O1 B1 1.366(6) .
O2 B2 1.356(6) .
C111 C112 1.406(6) .
C111 C116 1.421(7) .
C111 B1 1.580(7) .
C331 C332 1.409(6) .
C331 C336 1.421(6) .
C331 B3 1.582(7) .
C1AA C235 1.498(6) .
C1AA C230 1.410(7) .
C1AA C232 1.402(7) .
C332 C337 1.513(7) .
C332 C333 1.388(7) .
C112 C113 1.385(7) .
C112 C117 1.500(7) .
C235 H23A 0.9600 .
C235 H23B 0.9600 .
C235 H23C 0.9600 .
C340 B3 1.583(7) .
C340 C341 1.401(7) .
C340 C345 1.423(7) .
C230 C231 1.424(7) .
C230 B2 1.585(7) .
C120 C125 1.415(7) .
C120 C121 1.397(7) .
C120 B1 1.601(7) .
C336 C335 1.386(8) .
C336 C339 1.506(8) .
C116 C115 1.391(7) .
C116 C119 1.497(7) .
C125 C124 1.381(7) .
C125 C128 1.508(7) .
C115 H115 0.9300 .
C115 C114 1.366(8) .
C337 H33A 0.9600 .
C337 H33B 0.9600 .
C337 H33C 0.9600 .
C232 H232 0.9300 .
C232 C10 1.387(7) .
C221 C222 1.416(7) .
C221 C226 1.405(7) .
C221 B2 1.578(7) .
C335 H335 0.9300 .
C335 C334 1.360(8) .
C333 H333 0.9300 .
C333 C334 1.383(8) .
C113 H113 0.9300 .
C113 C114 1.389(8) .
C222 C227 1.518(8) .
C222 C223 1.377(7) .
C121 C126 1.529(7) .
C121 C122 1.398(8) .
C341 C346 1.508(8) .
C341 C342 1.377(7) .
C345 C344 1.394(7) .
C345 C348 1.504(7) .
C231 C3AA 1.404(7) .
C231 C233 1.490(8) .
C344 H344 0.9300 .
C344 C343 1.377(9) .
C124 H124 0.9300 .
C124 C123 1.385(8) .
C346 H34A 0.9600 .
C346 H34B 0.9600 .
C346 H34C 0.9600 .
C226 C229 1.497(8) .
C226 C225 1.381(7) .
C348 H34D 0.9600 .
C348 H34E 0.9600 .
C348 H34F 0.9600 .
C227 H22A 0.9600 .
C227 H22B 0.9600 .
C227 H22C 0.9600 .
C117 H11A 0.9600 .
C117 H11B 0.9600 .
C117 H11C 0.9600 .
C339 H33D 0.9600 .
C339 H33E 0.9600 .
C339 H33F 0.9600 .
C119 H11D 0.9600 .
C119 H11E 0.9600 .
C119 H11F 0.9600 .
C223 H223 0.9300 .
C223 C224 1.376(8) .
C234 H23D 0.9600 .
C234 H23E 0.9600 .
C234 H23F 0.9600 .
C234 C10 1.522(7) .
C10 C3AA 1.371(8) .
C3AA H3AA 0.9300 .
C224 C225 1.396(8) .
C224 C228 1.508(8) .
C114 C118 1.512(8) .
C126 H12A 0.9600 .
C126 H12B 0.9600 .
C126 H12C 0.9600 .
C123 C122 1.367(8) .
C123 C127 1.518(8) .
C334 C338 1.493(8) .
C122 H122 0.9300 .
C229 H22D 0.9600 .
C229 H22E 0.9600 .
C229 H22F 0.9600 .
C343 C342 1.382(9) .
C343 C347 1.514(8) .
C225 H225 0.9300 .
C128 H12D 0.9600 .
C128 H12E 0.9600 .
C128 H12F 0.9600 .
C342 H342 0.9300 .
C118 H11G 0.9600 .
C118 H11H 0.9600 .
C118 H11I 0.9600 .
C347 H34G 0.9600 .
C347 H34H 0.9600 .
C347 H34I 0.9600 .
C338 H33G 0.9600 .
C338 H33H 0.9600 .
C338 H33I 0.9600 .
C233 H23G 0.9600 .
C233 H23H 0.9600 .
C233 H23I 0.9600 .
C228 H22G 0.9600 .
C228 H22H 0.9600 .
C228 H22I 0.9600 .
C127 H12G 0.9600 .
C127 H12H 0.9600 .
C127 H12I 0.9600 .
C4S H4S 0.9300 .
C4S C5S 1.221(14) .
C4S C3S 1.567(16) .
C5S C6S 1.442(15) .
C5S H5S 1.36(4) .
C6S C1S 1.251(16) .
C6S H6S 1.03(4) .
C3S H3S 0.9300 .
C3S C2S 1.354(16) .
C2S H2S 0.9300 .
C2S C1S 1.307(16) .
C1S H1S 0.9300 .
C10S C9S 1.510(15) 2_576
C10S C9S 1.296(14) .
C10S C8S 1.503(17) .
C10S C11S 1.431(17) .
C7S C9S 1.451(15) .
C7S C8S 1.268(18) .
C7S C11S 1.394(18) 2_576
C9S C9S 1.47(3) 2_576
C9S C8S 1.199(19) .
C9S C11S 1.52(2) 2_576

loop_
_exptl_oxdiff_crystal_face_indexfrac_h
_exptl_oxdiff_crystal_face_indexfrac_k
_exptl_oxdiff_crystal_face_indexfrac_l
_exptl_oxdiff_crystal_face_x
_exptl_oxdiff_crystal_face_y
_exptl_oxdiff_crystal_face_z
0.9984 19.9905 8.9809 -0.2873 0.9280 -0.2047
-0.9984 -19.9905 -8.9809 0.2873 -0.9280 0.2047
-16.9918 -2.0003 2.0237 0.0788 -0.2488 -0.9516
16.9918 2.0003 -2.0237 -0.0788 0.2488 0.9516
1.0156 -0.9884 28.9926 -0.9458 -0.2792 -0.0714
-1.0156 0.9884 -28.9926 0.9458 0.2792 0.0714

loop_
_smtbx_masks_void_nr
_smtbx_masks_void_average_x
_smtbx_masks_void_average_y
_smtbx_masks_void_average_z
_smtbx_masks_void_volume
_smtbx_masks_void_count_electrons
1 -0.521 -0.460 0.000 1026.2 25.3
